data_7101061
loop_
_publ_author_name
'Jonathan Steed'
'Kirsty Anderson'
'Andres E. Goeta'
'Kirsty S. B. Hancock'

_publ_section_title
;
Unusual variations in the incidence of Z'>1 in
oxo-anion structures
;
_journal_name_full 'Chemical Communications'
_journal_paper_doi 10.1039/b602492k
_journal_year 2006
_chemical_formula_moiety '(C6 H10 N2)4, (SO4)3, (HSO4)2, (H2O)4'
_chemical_formula_sum 'C24 H25 N8 O24 S5'
_chemical_formula_weight 969.82
_space_group_IT_number 4
_symmetry_cell_setting monoclinic
_symmetry_space_group_name_Hall 'P 2yb'
_symmetry_space_group_name_H-M 'P 1 21 1'
_cell_angle_alpha 90.00
_cell_angle_beta 91.58(3)
_cell_angle_gamma 90.00
_cell_formula_units_Z 4
_cell_length_a 7.5897(15)
_cell_length_b 27.591(6)
_cell_length_c 19.190(4)
_cell_measurement_temperature 100(2)
_cell_volume 4016.9(14)
_diffrn_ambient_temperature 100(2)
_exptl_crystal_density_diffrn 1.604
_cod_depositor_comments
;
The following automatic conversions were performed:
'_symmetry_cell_setting' value 'Monoclinic' changed to 'monoclinic'
according to '/home/saulius/struct/CIF-dictionaries/cif_core.dic'
dictionary named 'cif_core.dic' version 2.4.1 from 2010-06-29.

Automatic conversion script
Id: cif_fix_enum 1527 2010-12-29 10:47:43Z saulius 
;
_cod_original_sg_symbol_H-M 'P 21'
_cod_database_code 7101061

loop_
_symmetry_equiv_pos_as_xyz
'x, y, z'
'-x, y+1/2, -z'

loop_
_atom_site_label
_atom_site_type_symbol
_atom_site_fract_x
_atom_site_fract_y
_atom_site_fract_z
_atom_site_U_iso_or_equiv
_atom_site_adp_type
_atom_site_occupancy
_atom_site_symmetry_multiplicity
_atom_site_calc_flag
_atom_site_refinement_flags
_atom_site_disorder_assembly
_atom_site_disorder_group
S1 S 0.7943(2) 0.28455(8) 0.66998(10) 0.0234(5) Uani 1 1 d . . .
S2 S 0.7772(2) 0.28294(8) 0.16042(10) 0.0252(5) Uani 1 1 d . . .
S3 S 0.8948(2) 0.11496(7) 0.69063(9) 0.0171(4) Uani 1 1 d . . .
S4 S 0.4318(2) 0.11204(7) 0.52464(9) 0.0163(4) Uani 1 1 d . . .
S5 S 0.9150(2) 0.11351(7) 0.19358(9) 0.0157(4) Uani 1 1 d . . .
S6 S 0.4012(2) 0.11448(7) 0.02349(8) 0.0153(4) Uani 1 1 d . . .
S7 S 0.7889(2) 0.01636(7) 0.94101(9) 0.0163(4) Uani 1 1 d . . .
S8 S 0.3233(2) 0.01359(7) 0.77481(9) 0.0170(5) Uani 1 1 d . . .
S9 S 0.8164(2) 0.01449(7) 0.44197(9) 0.0153(4) Uani 1 1 d . . .
S10 S 0.3234(2) 0.01866(7) 0.27296(9) 0.0166(5) Uani 1 1 d . . .
O1 O 0.7627(7) 0.3212(2) 0.7211(3) 0.0411(16) Uani 1 1 d . . .
O2 O 0.6910(6) 0.2908(2) 0.6064(2) 0.0270(13) Uani 1 1 d . . .
O3 O 0.9810(6) 0.2787(2) 0.6562(3) 0.0390(15) Uani 1 1 d . . .
O4 O 0.7363(6) 0.2363(2) 0.7052(2) 0.0279(13) Uani 1 1 d . . .
O5 O 0.7374(6) 0.3083(2) 0.2236(2) 0.0368(15) Uani 1 1 d . . .
O6 O 0.8474(7) 0.3164(3) 0.1089(3) 0.061(2) Uani 1 1 d . . .
O7 O 0.6304(6) 0.2558(3) 0.1292(3) 0.0517(19) Uani 1 1 d . . .
O8 O 0.9305(6) 0.2459(2) 0.1755(3) 0.0401(16) Uani 1 1 d . . .
O9 O 0.8361(7) 0.15716(19) 0.6478(2) 0.0279(14) Uani 1 1 d . . .
O10 O 0.9312(6) 0.07439(19) 0.6427(2) 0.0196(12) Uani 1 1 d . . .
O11 O 0.7532(5) 0.1020(2) 0.7382(2) 0.0231(13) Uani 1 1 d . . .
O12 O 1.0536(5) 0.12680(19) 0.7312(2) 0.0220(12) Uani 1 1 d . . .
O13 O 0.3387(6) 0.15328(19) 0.5581(2) 0.0222(12) Uani 1 1 d . . .
O14 O 0.5913(5) 0.12854(19) 0.4912(2) 0.0200(12) Uani 1 1 d . . .
O15 O 0.3056(6) 0.08983(19) 0.4732(2) 0.0215(13) Uani 1 1 d . . .
O16 O 0.4727(6) 0.07578(19) 0.5790(2) 0.0184(12) Uani 1 1 d . . .
O17 O 0.8147(6) 0.15482(18) 0.1605(2) 0.0220(12) Uani 1 1 d . . .
O18 O 0.9449(6) 0.07688(18) 0.1392(2) 0.0188(12) Uani 1 1 d . . .
O19 O 0.8026(6) 0.09207(19) 0.2475(2) 0.0201(12) Uani 1 1 d . . .
O20 O 1.0813(5) 0.13100(18) 0.2242(2) 0.0191(12) Uani 1 1 d . . .
O21 O 0.2966(5) 0.15330(18) 0.0565(2) 0.0207(12) Uani 1 1 d . . .
O22 O 0.5583(5) 0.13555(19) -0.0070(2) 0.0203(12) Uani 1 1 d . . .
O23 O 0.2889(5) 0.09077(17) -0.0304(2) 0.0166(12) Uani 1 1 d . . .
O24 O 0.4487(6) 0.07894(18) 0.0776(2) 0.0198(12) Uani 1 1 d . . .
O25 O 0.9175(5) 0.03565(17) 0.9942(2) 0.0171(12) Uani 1 1 d . . .
O26 O 0.7552(6) 0.05383(18) 0.8877(2) 0.0205(12) Uani 1 1 d . . .
O27 O 0.8731(6) -0.02605(19) 0.9060(2) 0.0195(12) Uani 1 1 d . . .
O28 O 0.6281(5) 0.00104(19) 0.9746(2) 0.0207(12) Uani 1 1 d . . .
O29 O 0.2915(6) 0.05437(19) 0.8215(2) 0.0220(12) Uani 1 1 d . . .
O30 O 0.4720(5) 0.0243(2) 0.7292(2) 0.0239(13) Uani 1 1 d . . .
O31 O 0.1639(6) 0.00486(19) 0.7309(2) 0.0231(13) Uani 1 1 d . . .
O32 O 0.3650(7) -0.0298(2) 0.8172(2) 0.0309(14) Uani 1 1 d . . .
O33 O 0.9362(5) 0.03558(18) 0.4965(2) 0.0194(12) Uani 1 1 d . . .
O34 O 0.7773(6) 0.05147(18) 0.3893(2) 0.0183(12) Uani 1 1 d . . .
O35 O 0.9159(6) -0.02602(19) 0.4078(2) 0.0200(12) Uani 1 1 d . . .
O36 O 0.6582(5) -0.00389(18) 0.4727(2) 0.0186(12) Uani 1 1 d . . .
O37 O 0.2859(6) 0.05511(18) 0.3267(2) 0.0181(12) Uani 1 1 d . . .
O38 O 0.4355(6) 0.04158(19) 0.2191(2) 0.0207(12) Uani 1 1 d . . .
O39 O 0.1611(5) -0.00027(18) 0.2412(2) 0.0214(12) Uani 1 1 d . . .
O40 O 0.4284(6) -0.02078(18) 0.3076(2) 0.0194(12) Uani 1 1 d . . .
N1 N 0.7247(7) 0.4886(2) 0.5565(3) 0.0174(14) Uani 1 1 d . . .
H1C H 0.6972 0.5183 0.5389 0.021 Uiso 1 1 calc R . .
H1B H 0.8400 0.4881 0.5708 0.021 Uiso 1 1 calc R . .
H1A H 0.6555 0.4821 0.5933 0.021 Uiso 1 1 calc R . .
N2 N 0.7912(7) 0.5089(2) 0.4102(3) 0.0184(14) Uani 1 1 d . . .
H2C H 0.8840 0.5179 0.4384 0.022 Uiso 1 1 calc R . .
H2B H 0.7036 0.5313 0.4133 0.022 Uiso 1 1 calc R . .
H2A H 0.8266 0.5071 0.3654 0.022 Uiso 1 1 calc R . .
N3 N 0.5272(7) 0.1268(2) 0.8468(3) 0.0208(15) Uani 1 1 d . . .
H3C H 0.6349 0.1217 0.8285 0.025 Uiso 1 1 calc R . .
H3B H 0.4545 0.1016 0.8356 0.025 Uiso 1 1 calc R . .
H3A H 0.5387 0.1292 0.8940 0.025 Uiso 1 1 calc R . .
N4 N 0.4036(7) 0.1351(2) 0.7042(3) 0.0174(14) Uani 1 1 d . . .
H4C H 0.3080 0.1159 0.7107 0.021 Uiso 1 1 calc R . .
H4B H 0.5037 0.1178 0.7135 0.021 Uiso 1 1 calc R . .
H4A H 0.4031 0.1456 0.6593 0.021 Uiso 1 1 calc R . .
N5 N -0.0326(7) 0.1367(2) 0.5189(3) 0.0170(14) Uani 1 1 d . . .
H5A H -0.0545 0.1071 0.5000 0.020 Uiso 1 1 calc R . .
H5B H -0.1071 0.1420 0.5545 0.020 Uiso 1 1 calc R . .
H5C H 0.0808 0.1379 0.5356 0.020 Uiso 1 1 calc R . .
N6 N 0.0427(6) 0.1193(2) 0.3733(3) 0.0185(15) Uani 1 1 d . . .
H6A H 0.1429 0.1121 0.3983 0.022 Uiso 1 1 calc R . .
H6B H 0.0668 0.1208 0.3272 0.022 Uiso 1 1 calc R . .
H6C H -0.0396 0.0959 0.3803 0.022 Uiso 1 1 calc R . .
N7 N 0.5442(6) 0.1235(2) 0.3428(3) 0.0127(13) Uani 1 1 d . . .
H7A H 0.4565 0.1011 0.3448 0.015 Uiso 1 1 calc R . .
H7B H 0.5964 0.1270 0.3858 0.015 Uiso 1 1 calc R . .
H7C H 0.6257 0.1136 0.3120 0.015 Uiso 1 1 calc R . .
N8 N 0.4524(7) 0.1430(2) 0.1975(3) 0.0177(14) Uani 1 1 d . . .
H8A H 0.3579 0.1422 0.1673 0.021 Uiso 1 1 calc R . .
H8B H 0.4672 0.1133 0.2175 0.021 Uiso 1 1 calc R . .
H8C H 0.5508 0.1510 0.1740 0.021 Uiso 1 1 calc R . .
N9 N 0.9403(7) 0.1366(2) 0.0195(3) 0.0149(14) Uani 1 1 d . . .
H9C H 1.0567 0.1338 0.0316 0.018 Uiso 1 1 calc R . .
H9B H 0.9001 0.1078 0.0022 0.018 Uiso 1 1 calc R . .
H9A H 0.8785 0.1447 0.0578 0.018 Uiso 1 1 calc R . .
N10 N 1.0219(7) 0.1186(2) -0.1248(3) 0.0182(14) Uani 1 1 d . . .
H10C H 0.9282 0.0984 -0.1316 0.022 Uiso 1 1 calc R . .
H10B H 1.0955 0.1061 -0.0911 0.022 Uiso 1 1 calc R . .
H10A H 1.0809 0.1216 -0.1652 0.022 Uiso 1 1 calc R . .
N11 N 0.8188(7) -0.0061(2) 0.7611(3) 0.0214(15) Uani 1 1 d . . .
H11A H 0.8125 -0.0171 0.8057 0.026 Uiso 1 1 calc R . .
H11B H 0.7204 0.0114 0.7500 0.026 Uiso 1 1 calc R . .
H11C H 0.9157 0.0130 0.7572 0.026 Uiso 1 1 calc R . .
N12 N 0.6961(7) 0.0025(2) 0.6192(3) 0.0169(14) Uani 1 1 d . . .
H12C H 0.5903 0.0066 0.6396 0.020 Uiso 1 1 calc R . .
H12B H 0.6796 0.0014 0.5721 0.020 Uiso 1 1 calc R . .
H12A H 0.7684 0.0277 0.6307 0.020 Uiso 1 1 calc R . .
N13 N 0.7872(7) -0.0088(2) 0.2675(3) 0.0138(13) Uani 1 1 d . . .
H13C H 0.8429 -0.0180 0.3080 0.017 Uiso 1 1 calc R . .
H13B H 0.6693 -0.0064 0.2743 0.017 Uiso 1 1 calc R . .
H13A H 0.8296 0.0204 0.2538 0.017 Uiso 1 1 calc R . .
N14 N 0.6871(7) 0.0097(2) 0.1223(3) 0.0210(15) Uani 1 1 d . . .
H14C H 0.6441 0.0078 0.0777 0.025 Uiso 1 1 calc R . .
H14B H 0.7712 0.0332 0.1253 0.025 Uiso 1 1 calc R . .
H14A H 0.5980 0.0171 0.1512 0.025 Uiso 1 1 calc R . .
N15 N 0.1935(7) 0.0094(2) 0.0937(3) 0.0170(14) Uani 1 1 d . . .
H15A H 0.2749 0.0325 0.0844 0.020 Uiso 1 1 calc R . .
H15B H 0.1730 0.0091 0.1402 0.020 Uiso 1 1 calc R . .
H15C H 0.0914 0.0159 0.0696 0.020 Uiso 1 1 calc R . .
N16 N 0.2506(6) -0.0107(2) -0.0515(3) 0.0151(14) Uani 1 1 d . . .
H16C H 0.3259 0.0146 -0.0451 0.018 Uiso 1 1 calc R . .
H16B H 0.1375 -0.0001 -0.0486 0.018 Uiso 1 1 calc R . .
H16A H 0.2665 -0.0241 -0.0942 0.018 Uiso 1 1 calc R . .
C1 C 0.6943(8) 0.4514(3) 0.5018(3) 0.0147(17) Uani 1 1 d . . .
C2 C 0.7259(9) 0.4614(3) 0.4322(4) 0.0181(17) Uani 1 1 d . . .
C3 C 0.6964(9) 0.4256(3) 0.3833(4) 0.0220(19) Uani 1 1 d . . .
H3 H 0.7151 0.4323 0.3355 0.026 Uiso 1 1 calc R . .
C4 C 0.6404(9) 0.3803(3) 0.4026(4) 0.0241(19) Uani 1 1 d . . .
H4 H 0.6221 0.3559 0.3682 0.029 Uiso 1 1 calc R . .
C5 C 0.6106(9) 0.3701(3) 0.4718(4) 0.0218(19) Uani 1 1 d . . .
H5 H 0.5703 0.3390 0.4852 0.026 Uiso 1 1 calc R . .
C6 C 0.6410(8) 0.4065(3) 0.5219(4) 0.0165(17) Uani 1 1 d . . .
H6 H 0.6243 0.3999 0.5698 0.020 Uiso 1 1 calc R . .
C7 C 0.4521(8) 0.1720(3) 0.8184(4) 0.0204(18) Uani 1 1 d . . .
C8 C 0.3971(8) 0.1769(3) 0.7513(4) 0.0164(17) Uani 1 1 d . . .
C9 C 0.3290(9) 0.2204(3) 0.7262(4) 0.0200(18) Uani 1 1 d . . .
H9 H 0.2893 0.2230 0.6790 0.024 Uiso 1 1 calc R . .
C10 C 0.3191(9) 0.2599(3) 0.7704(4) 0.027(2) Uani 1 1 d . . .
H10 H 0.2742 0.2899 0.7534 0.032 Uiso 1 1 calc R . .
C11 C 0.3753(9) 0.2555(3) 0.8401(4) 0.0262(19) Uani 1 1 d . . .
H11 H 0.3670 0.2824 0.8708 0.031 Uiso 1 1 calc R . .
C12 C 0.4435(9) 0.2115(3) 0.8643(4) 0.0237(19) Uani 1 1 d . . .
H12 H 0.4837 0.2083 0.9114 0.028 Uiso 1 1 calc R . .
C13 C -0.0597(8) 0.1742(3) 0.4655(4) 0.0156(17) Uani 1 1 d . . .
C14 C -0.0244(8) 0.1656(3) 0.3959(4) 0.0170(18) Uani 1 1 d . . .
C15 C -0.0567(9) 0.2031(3) 0.3469(4) 0.025(2) Uani 1 1 d . . .
H15 H -0.0345 0.1977 0.2991 0.030 Uiso 1 1 calc R . .
C16 C -0.1198(9) 0.2472(3) 0.3680(4) 0.0172(17) Uani 1 1 d . . .
H16 H -0.1431 0.2720 0.3346 0.021 Uiso 1 1 calc R . .
C17 C -0.1500(9) 0.2557(3) 0.4388(4) 0.0219(18) Uani 1 1 d . . .
H17 H -0.1905 0.2866 0.4535 0.026 Uiso 1 1 calc R . .
C18 C -0.1210(8) 0.2194(3) 0.4870(4) 0.0220(19) Uani 1 1 d . . .
H18 H -0.1427 0.2251 0.5349 0.026 Uiso 1 1 calc R . .
C19 C 0.4707(8) 0.1697(3) 0.3203(4) 0.0190(18) Uani 1 1 d . . .
C20 C 0.4222(8) 0.1793(3) 0.2522(4) 0.0195(18) Uani 1 1 d . . .
C21 C 0.3474(9) 0.2228(3) 0.2349(4) 0.0238(19) Uani 1 1 d . . .
H21 H 0.3073 0.2282 0.1882 0.029 Uiso 1 1 calc R . .
C22 C 0.3285(9) 0.2591(3) 0.2836(4) 0.027(2) Uani 1 1 d . . .
H22 H 0.2840 0.2900 0.2699 0.033 Uiso 1 1 calc R . .
C23 C 0.3756(9) 0.2500(3) 0.3532(4) 0.0228(18) Uani 1 1 d . . .
H23 H 0.3581 0.2741 0.3877 0.027 Uiso 1 1 calc R . .
C24 C 0.4482(8) 0.2055(3) 0.3717(4) 0.0198(18) Uani 1 1 d . . .
H24 H 0.4825 0.1992 0.4188 0.024 Uiso 1 1 calc R . .
C25 C 0.9170(8) 0.1747(3) -0.0342(4) 0.0149(17) Uani 1 1 d . . .
C26 C 0.9604(9) 0.1657(3) -0.1031(4) 0.0170(18) Uani 1 1 d . . .
C27 C 0.9422(8) 0.2033(3) -0.1511(4) 0.0175(18) Uani 1 1 d . . .
H27 H 0.9694 0.1979 -0.1985 0.021 Uiso 1 1 calc R . .
C28 C 0.8852(9) 0.2480(3) -0.1304(4) 0.0206(18) Uani 1 1 d . . .
H28 H 0.8719 0.2734 -0.1635 0.025 Uiso 1 1 calc R . .
C29 C 0.8473(9) 0.2560(3) -0.0621(4) 0.0235(19) Uani 1 1 d . . .
H29 H 0.8091 0.2873 -0.0482 0.028 Uiso 1 1 calc R . .
C30 C 0.8636(9) 0.2200(3) -0.0138(4) 0.0239(19) Uani 1 1 d . . .
H30 H 0.8381 0.2262 0.0336 0.029 Uiso 1 1 calc R . .
C31 C 0.8312(8) -0.0470(3) 0.7140(4) 0.0172(17) Uani 1 1 d . . .
C32 C 0.7773(8) -0.0434(3) 0.6438(4) 0.0166(17) Uani 1 1 d . . .
C33 C 0.7971(8) -0.0816(3) 0.5989(4) 0.0186(18) Uani 1 1 d . . .
H33 H 0.7563 -0.0790 0.5518 0.022 Uiso 1 1 calc R . .
C34 C 0.8771(9) -0.1243(3) 0.6225(4) 0.0218(19) Uani 1 1 d . . .
H34 H 0.8912 -0.1506 0.5912 0.026 Uiso 1 1 calc R . .
C35 C 0.9351(9) -0.1286(3) 0.6899(4) 0.0190(18) Uani 1 1 d . . .
H35 H 0.9905 -0.1576 0.7057 0.023 Uiso 1 1 calc R . .
C36 C 0.9118(8) -0.0893(3) 0.7360(4) 0.0216(18) Uani 1 1 d . . .
H36 H 0.9525 -0.0921 0.7831 0.026 Uiso 1 1 calc R . .
C37 C 0.8192(8) -0.0452(3) 0.2133(3) 0.0174(18) Uani 1 1 d . . .
C38 C 0.7655(9) -0.0375(3) 0.1431(4) 0.0159(17) Uani 1 1 d . . .
C39 C 0.7903(9) -0.0732(3) 0.0944(4) 0.0205(18) Uani 1 1 d . . .
H39 H 0.7554 -0.0679 0.0471 0.025 Uiso 1 1 calc R . .
C40 C 0.8654(9) -0.1163(3) 0.1141(4) 0.025(2) Uani 1 1 d . . .
H40 H 0.8812 -0.1411 0.0804 0.030 Uiso 1 1 calc R . .
C41 C 0.9191(9) -0.1243(3) 0.1836(4) 0.0213(18) Uani 1 1 d . . .
H41 H 0.9725 -0.1542 0.1968 0.026 Uiso 1 1 calc R . .
C42 C 0.8945(8) -0.0884(3) 0.2335(4) 0.0155(17) Uani 1 1 d . . .
H42 H 0.9294 -0.0937 0.2808 0.019 Uiso 1 1 calc R . .
C43 C 0.2596(8) -0.0377(3) 0.0729(4) 0.0176(18) Uani 1 1 d . . .
C44 C 0.2857(9) -0.0472(3) 0.0024(3) 0.0175(17) Uani 1 1 d . . .
C45 C 0.3475(8) -0.0920(3) -0.0175(4) 0.0216(19) Uani 1 1 d . . .
H45 H 0.3624 -0.0989 -0.0654 0.026 Uiso 1 1 calc R . .
C46 C 0.3884(9) -0.1274(3) 0.0330(4) 0.0219(19) Uani 1 1 d . . .
H46 H 0.4332 -0.1580 0.0193 0.026 Uiso 1 1 calc R . .
C47 C 0.3635(9) -0.1177(3) 0.1015(4) 0.026(2) Uani 1 1 d . . .
H47 H 0.3880 -0.1420 0.1356 0.031 Uiso 1 1 calc R . .
C48 C 0.3025(9) -0.0726(3) 0.1221(4) 0.0167(17) Uani 1 1 d . . .
H48 H 0.2903 -0.0657 0.1703 0.020 Uiso 1 1 calc R . .
O1S O 1.1481(6) 0.3078(2) 0.5506(2) 0.0317(14) Uani 1 1 d . . .
O2S O 0.4086(6) 0.25089(19) 0.5371(2) 0.0264(12) Uani 1 1 d . . .
O3S O 0.3688(6) 0.2501(2) 0.0336(2) 0.0294(13) Uani 1 1 d . . .
O4S O 1.1409(6) 0.3183(2) 0.0459(2) 0.0307(13) Uani 1 1 d . . .
O5S O 0.5149(6) -0.1166(2) 0.2991(3) 0.0331(14) Uani 1 1 d . . .
O6S O 0.5068(6) -0.1183(2) 0.7874(3) 0.0313(14) Uani 1 1 d . . .
O7S O 0.7079(6) -0.11309(19) 0.9005(3) 0.0304(13) Uani 1 1 d . . .
O8S O 0.7429(6) -0.1133(2) 0.4089(3) 0.0319(13) Uani 1 1 d . . .

loop_
_atom_site_aniso_label
_atom_site_aniso_U_11
_atom_site_aniso_U_22
_atom_site_aniso_U_33
_atom_site_aniso_U_23
_atom_site_aniso_U_13
_atom_site_aniso_U_12
S1 0.0203(10) 0.0209(12) 0.0287(11) 0.0012(10) -0.0023(8) 0.0000(9)
S2 0.0226(10) 0.0270(13) 0.0261(11) 0.0031(10) 0.0024(8) 0.0017(9)
S3 0.0172(9) 0.0171(11) 0.0172(10) 0.0002(9) 0.0033(7) 0.0003(9)
S4 0.0142(9) 0.0204(12) 0.0144(10) -0.0004(9) 0.0012(7) 0.0007(9)
S5 0.0159(9) 0.0157(11) 0.0156(10) 0.0011(9) 0.0017(7) 0.0021(9)
S6 0.0137(9) 0.0174(11) 0.0148(10) -0.0003(8) 0.0003(7) 0.0001(9)
S7 0.0152(9) 0.0194(12) 0.0143(10) 0.0001(8) 0.0006(7) -0.0027(9)
S8 0.0178(9) 0.0193(13) 0.0138(10) -0.0008(9) 0.0008(7) -0.0013(9)
S9 0.0174(9) 0.0160(11) 0.0125(10) 0.0007(8) 0.0013(7) 0.0001(9)
S10 0.0141(9) 0.0201(13) 0.0157(10) -0.0011(9) 0.0030(7) -0.0013(8)
O1 0.053(4) 0.026(4) 0.043(3) -0.015(3) -0.013(3) 0.015(3)
O2 0.029(3) 0.029(4) 0.023(3) 0.004(3) -0.004(2) 0.006(2)
O3 0.019(3) 0.043(4) 0.055(4) 0.020(3) 0.006(2) 0.000(3)
O4 0.023(3) 0.029(4) 0.032(3) 0.003(3) 0.010(2) 0.002(2)
O5 0.040(3) 0.046(4) 0.025(3) -0.008(3) -0.004(2) 0.009(3)
O6 0.047(4) 0.063(5) 0.073(5) 0.030(4) 0.011(3) 0.009(4)
O7 0.026(3) 0.078(5) 0.051(4) -0.018(4) -0.016(3) 0.009(3)
O8 0.016(3) 0.059(5) 0.045(3) 0.000(3) -0.009(2) 0.006(3)
O9 0.048(3) 0.013(3) 0.022(3) 0.003(2) -0.001(3) 0.003(3)
O10 0.021(3) 0.024(3) 0.015(3) -0.003(2) 0.003(2) 0.003(2)
O11 0.017(2) 0.036(4) 0.017(3) -0.001(2) 0.007(2) -0.002(2)
O12 0.015(2) 0.029(4) 0.022(3) -0.008(2) 0.003(2) -0.002(2)
O13 0.023(3) 0.023(3) 0.020(3) 0.001(2) 0.004(2) 0.002(2)
O14 0.014(2) 0.027(3) 0.019(3) 0.004(2) 0.005(2) -0.001(2)
O15 0.017(3) 0.028(3) 0.019(3) 0.000(2) -0.007(2) 0.002(2)
O16 0.018(3) 0.030(3) 0.007(3) 0.001(2) -0.004(2) 0.002(2)
O17 0.027(3) 0.016(3) 0.023(3) -0.002(2) 0.000(2) 0.005(2)
O18 0.023(3) 0.013(3) 0.020(3) -0.001(2) 0.000(2) 0.000(2)
O19 0.018(3) 0.025(3) 0.018(3) -0.001(2) 0.007(2) -0.007(2)
O20 0.015(2) 0.028(3) 0.015(3) -0.005(2) -0.0004(19) -0.003(2)
O21 0.016(3) 0.027(3) 0.019(3) -0.001(2) -0.001(2) 0.006(2)
O22 0.018(3) 0.024(3) 0.019(3) 0.002(2) 0.005(2) 0.001(2)
O23 0.015(2) 0.018(3) 0.017(3) -0.005(2) -0.001(2) -0.002(2)
O24 0.019(3) 0.020(3) 0.020(3) 0.004(2) 0.002(2) 0.001(2)
O25 0.015(2) 0.019(3) 0.017(3) -0.001(2) -0.001(2) -0.005(2)
O26 0.018(3) 0.021(3) 0.022(3) 0.003(2) -0.002(2) 0.001(2)
O27 0.022(3) 0.017(3) 0.019(3) -0.003(2) 0.001(2) -0.002(2)
O28 0.011(2) 0.034(4) 0.018(3) -0.003(2) 0.0031(19) -0.002(2)
O29 0.020(3) 0.023(3) 0.023(3) -0.003(2) 0.001(2) -0.001(2)
O30 0.017(3) 0.036(4) 0.019(3) -0.001(3) 0.010(2) -0.005(3)
O31 0.019(3) 0.036(4) 0.014(3) -0.005(2) 0.000(2) -0.006(2)
O32 0.052(3) 0.028(4) 0.013(3) 0.004(3) 0.001(2) 0.007(3)
O33 0.020(3) 0.027(3) 0.012(3) -0.003(2) -0.005(2) -0.002(2)
O34 0.022(3) 0.018(3) 0.016(3) 0.004(2) 0.003(2) 0.000(2)
O35 0.024(3) 0.022(3) 0.014(3) -0.007(2) 0.000(2) 0.001(2)
O36 0.019(3) 0.021(3) 0.016(3) 0.003(2) 0.005(2) -0.006(2)
O37 0.022(3) 0.017(3) 0.016(3) -0.006(2) 0.002(2) 0.000(2)
O38 0.020(3) 0.024(3) 0.018(3) -0.001(2) 0.005(2) -0.007(2)
O39 0.015(2) 0.023(3) 0.025(3) -0.003(2) -0.001(2) -0.002(2)
O40 0.021(3) 0.023(3) 0.014(3) -0.001(2) 0.000(2) 0.006(2)
N1 0.017(3) 0.018(4) 0.017(3) 0.001(3) -0.001(3) 0.003(3)
N2 0.018(3) 0.020(4) 0.018(3) 0.000(3) 0.005(2) 0.003(3)
N3 0.019(3) 0.032(5) 0.012(3) -0.001(3) 0.002(2) -0.001(3)
N4 0.025(3) 0.022(4) 0.006(3) 0.004(3) -0.002(2) 0.004(3)
N5 0.014(3) 0.023(4) 0.013(3) 0.002(3) 0.000(2) 0.002(3)
N6 0.009(3) 0.032(4) 0.014(3) -0.007(3) 0.001(2) 0.005(3)
N7 0.016(3) 0.010(4) 0.012(3) 0.002(3) 0.007(2) 0.000(3)
N8 0.018(3) 0.014(4) 0.022(3) 0.002(3) 0.002(2) 0.007(3)
N9 0.012(3) 0.020(4) 0.013(3) 0.002(3) 0.001(2) -0.002(3)
N10 0.028(3) 0.020(4) 0.007(3) 0.004(3) 0.008(2) -0.007(3)
N11 0.010(3) 0.029(4) 0.025(4) 0.002(3) 0.002(3) 0.003(3)
N12 0.018(3) 0.023(4) 0.010(3) 0.002(3) 0.001(2) 0.000(3)
N13 0.018(3) 0.012(4) 0.012(3) 0.001(3) 0.001(2) -0.004(3)
N14 0.013(3) 0.027(4) 0.024(3) -0.001(3) 0.001(2) 0.000(3)
N15 0.023(3) 0.016(4) 0.012(3) 0.006(3) 0.002(2) -0.001(3)
N16 0.012(3) 0.018(4) 0.016(3) -0.007(3) 0.001(2) 0.003(3)
C1 0.011(4) 0.022(5) 0.012(4) -0.004(3) 0.001(3) 0.001(3)
C2 0.014(4) 0.020(5) 0.021(4) 0.008(4) 0.007(3) 0.005(3)
C3 0.024(4) 0.028(5) 0.014(4) 0.000(4) -0.004(3) 0.000(4)
C4 0.024(4) 0.020(5) 0.028(5) -0.004(4) 0.001(3) -0.002(4)
C5 0.026(4) 0.018(5) 0.022(5) 0.008(4) 0.002(3) 0.000(3)
C6 0.017(4) 0.020(5) 0.013(4) 0.002(3) 0.003(3) 0.000(3)
C7 0.013(4) 0.014(5) 0.035(5) 0.004(4) 0.008(3) -0.004(3)
C8 0.010(4) 0.023(5) 0.016(4) 0.001(4) -0.003(3) -0.004(3)
C9 0.021(4) 0.022(5) 0.016(4) 0.003(4) 0.002(3) -0.002(4)
C10 0.027(4) 0.030(6) 0.022(5) -0.002(4) 0.000(3) 0.006(4)
C11 0.028(4) 0.020(5) 0.031(5) -0.007(4) 0.003(4) 0.004(4)
C12 0.021(4) 0.032(6) 0.017(4) -0.003(4) -0.004(3) -0.006(4)
C13 0.005(3) 0.023(5) 0.019(4) 0.001(4) 0.001(3) -0.003(3)
C14 0.010(4) 0.019(5) 0.023(5) 0.000(4) 0.007(3) 0.003(3)
C15 0.021(4) 0.037(6) 0.016(4) 0.004(4) -0.002(3) -0.007(4)
C16 0.022(4) 0.004(4) 0.026(5) 0.006(3) 0.006(3) 0.000(3)
C17 0.028(4) 0.011(5) 0.027(5) 0.004(4) 0.004(3) 0.005(4)
C18 0.009(4) 0.032(5) 0.025(5) 0.007(4) 0.008(3) 0.003(4)
C19 0.009(4) 0.018(5) 0.030(5) -0.004(4) -0.005(3) 0.001(3)
C20 0.016(4) 0.023(5) 0.019(4) -0.006(4) 0.007(3) -0.003(4)
C21 0.023(4) 0.022(5) 0.026(5) 0.000(4) -0.001(3) 0.008(4)
C22 0.019(4) 0.035(6) 0.029(5) -0.001(4) 0.002(3) 0.009(4)
C23 0.022(4) 0.020(5) 0.027(5) -0.009(4) -0.003(3) 0.003(4)
C24 0.016(4) 0.026(5) 0.017(4) -0.007(4) 0.004(3) -0.005(3)
C25 0.013(4) 0.011(4) 0.020(4) 0.004(3) 0.005(3) -0.004(3)
C26 0.017(4) 0.025(5) 0.009(4) -0.001(3) -0.003(3) -0.005(3)
C27 0.007(3) 0.026(5) 0.019(4) 0.002(4) 0.000(3) -0.004(3)
C28 0.023(4) 0.021(5) 0.018(4) 0.003(4) 0.001(3) -0.003(4)
C29 0.029(4) 0.016(5) 0.025(5) -0.002(4) -0.002(3) -0.004(4)
C30 0.022(4) 0.032(6) 0.018(4) -0.006(4) 0.000(3) -0.006(4)
C31 0.010(4) 0.007(4) 0.034(5) -0.003(4) 0.003(3) 0.001(3)
C32 0.013(4) 0.019(5) 0.017(4) 0.000(4) 0.000(3) -0.002(3)
C33 0.014(4) 0.022(5) 0.020(4) -0.001(4) 0.007(3) 0.004(3)
C34 0.018(4) 0.012(5) 0.036(5) -0.005(4) 0.000(4) 0.001(3)
C35 0.018(4) 0.011(5) 0.029(5) 0.009(4) 0.009(3) 0.001(3)
C36 0.015(4) 0.027(5) 0.023(5) 0.004(4) 0.005(3) 0.001(4)
C37 0.012(4) 0.028(5) 0.012(4) 0.000(3) 0.001(3) -0.011(3)
C38 0.016(4) 0.015(5) 0.017(4) 0.002(3) 0.001(3) -0.010(3)
C39 0.018(4) 0.027(5) 0.017(4) 0.007(4) 0.000(3) 0.001(4)
C40 0.028(4) 0.033(6) 0.014(4) -0.006(4) 0.002(3) 0.005(4)
C41 0.023(4) 0.011(5) 0.030(5) 0.005(4) 0.000(3) 0.006(3)
C42 0.016(4) 0.015(5) 0.015(4) 0.007(3) 0.006(3) -0.008(3)
C43 0.011(4) 0.020(5) 0.022(5) -0.006(4) -0.001(3) -0.003(3)
C44 0.016(4) 0.024(5) 0.012(4) 0.011(3) 0.001(3) 0.002(3)
C45 0.016(4) 0.031(6) 0.018(4) -0.004(4) 0.006(3) -0.002(4)
C46 0.023(4) 0.023(5) 0.020(5) 0.001(4) 0.003(3) 0.002(3)
C47 0.016(4) 0.035(6) 0.027(5) 0.009(4) 0.001(3) 0.004(4)
C48 0.024(4) 0.017(5) 0.010(4) -0.003(3) 0.005(3) -0.004(3)
O1S 0.032(3) 0.028(4) 0.034(3) 0.003(3) -0.005(2) -0.002(3)
O2S 0.024(3) 0.024(3) 0.031(3) 0.003(3) 0.003(2) 0.003(2)
O3S 0.036(3) 0.023(3) 0.029(3) -0.004(3) 0.000(2) 0.004(3)
O4S 0.038(3) 0.032(4) 0.022(3) 0.001(3) 0.002(2) 0.001(3)
O5S 0.026(3) 0.031(4) 0.042(3) -0.003(3) 0.000(2) 0.000(3)
O6S 0.029(3) 0.024(4) 0.041(3) 0.007(3) 0.009(2) -0.003(3)
O7S 0.032(3) 0.019(3) 0.040(3) 0.005(3) 0.007(2) -0.001(3)
O8S 0.030(3) 0.028(4) 0.038(3) 0.005(3) 0.006(2) 0.000(3)

loop_
_geom_bond_atom_site_label_1
_geom_bond_atom_site_label_2
_geom_bond_distance
_geom_bond_site_symmetry_2
_geom_bond_publ_flag
S1 O1 1.434(6) . ?
S1 O2 1.442(4) . ?
S1 O3 1.458(5) . ?
S1 O4 1.562(6) . ?
S2 O5 1.438(5) . ?
S2 O7 1.458(6) . ?
S2 O6 1.463(6) . ?
S2 O8 1.570(6) . ?
S3 O12 1.454(4) . ?
S3 O11 1.474(5) . ?
S3 O10 1.479(5) . ?
S3 O9 1.487(5) . ?
S4 O14 1.458(5) . ?
S4 O16 1.473(5) . ?
S4 O15 1.488(5) . ?
S4 O13 1.494(5) . ?
S5 O20 1.460(4) . ?
S5 O18 1.475(5) . ?
S5 O19 1.482(5) . ?
S5 O17 1.502(5) . ?
S6 O22 1.463(5) . ?
S6 O24 1.466(5) . ?
S6 O23 1.474(4) . ?
S6 O21 1.486(5) . ?
S7 O28 1.458(5) . ?
S7 O26 1.472(5) . ?
S7 O25 1.492(4) . ?
S7 O27 1.501(5) . ?
S8 O29 1.462(5) . ?
S8 O31 1.474(4) . ?
S8 O30 1.477(5) . ?
S8 O32 1.477(5) . ?
S9 O36 1.444(5) . ?
S9 O34 1.461(5) . ?
S9 O33 1.485(4) . ?
S9 O35 1.508(5) . ?
S10 O39 1.456(4) . ?
S10 O37 1.474(5) . ?
S10 O40 1.494(5) . ?
S10 O38 1.498(5) . ?
N1 C1 1.481(8) . ?
N2 C2 1.467(9) . ?
N3 C7 1.470(9) . ?
N4 C8 1.466(9) . ?
N5 C13 1.466(9) . ?
N6 C14 1.445(9) . ?
N7 C19 1.451(9) . ?
N8 C20 1.473(9) . ?
N9 C25 1.480(8) . ?
N10 C26 1.446(10) . ?
N11 C31 1.450(9) . ?
N12 C32 1.479(9) . ?
N13 C37 1.471(9) . ?
N14 C38 1.483(9) . ?
N15 C43 1.453(9) . ?
N16 C44 1.462(8) . ?
C1 C6 1.360(10) . ?
C1 C2 1.391(9) . ?
C2 C3 1.377(10) . ?
C3 C4 1.374(11) . ?
C4 C5 1.382(10) . ?
C5 C6 1.406(10) . ?
C7 C8 1.349(9) . ?
C7 C12 1.405(11) . ?
C8 C9 1.388(10) . ?
C9 C10 1.384(10) . ?
C10 C11 1.398(10) . ?
C11 C12 1.395(11) . ?
C13 C14 1.391(9) . ?
C13 C18 1.398(10) . ?
C14 C15 1.414(11) . ?
C15 C16 1.372(11) . ?
C16 C17 1.404(10) . ?
C17 C18 1.378(10) . ?
C19 C20 1.374(9) . ?
C19 C24 1.411(10) . ?
C20 C21 1.364(10) . ?
C21 C22 1.381(10) . ?
C22 C23 1.396(9) . ?
C23 C24 1.388(10) . ?
C25 C30 1.374(10) . ?
C25 C26 1.394(9) . ?
C26 C27 1.391(10) . ?
C27 C28 1.369(10) . ?
C28 C29 1.367(10) . ?
C29 C30 1.364(10) . ?
C31 C36 1.378(10) . ?
C31 C32 1.401(9) . ?
C32 C33 1.375(10) . ?
C33 C34 1.394(10) . ?
C34 C35 1.360(10) . ?
C35 C36 1.415(10) . ?
C37 C42 1.373(10) . ?
C37 C38 1.412(9) . ?
C38 C39 1.374(10) . ?
C39 C40 1.369(11) . ?
C40 C41 1.401(9) . ?
C41 C42 1.393(10) . ?
C43 C48 1.382(10) . ?
C43 C44 1.397(9) . ?
C44 C45 1.379(10) . ?
C45 C46 1.403(10) . ?
C46 C47 1.361(10) . ?
C47 C48 1.389(11) . ?
